data_4114430
loop_
_publ_author_name
'Ilya D. Gridnev'
'Oleg L. Tok'

_publ_section_title
;
 "Electronic Lock" in Chromiumtricarbonyl Complex of Cycloheptatrienyltin
;
_journal_name_full 'Journal of the American Chemical Society'
_journal_page_first 14700
_journal_page_last 14701
_journal_paper_doi 10.1021/ja0379621
_journal_volume 125
_journal_year 2003
_chemical_formula_moiety 'C28 H22 Cr O3 Sn '
_chemical_formula_sum 'C28 H22 Cr O3 Sn'
_chemical_formula_weight 577.17
_space_group_IT_number 2
_symmetry_cell_setting triclinic
_symmetry_Int_Tables_number 2
_symmetry_space_group_name_Hall '-P 1'
_symmetry_space_group_name_H-M 'P -1'
_cell_angle_alpha 94.17(1)
_cell_angle_beta 92.33(2)
_cell_angle_gamma 113.752(8)
_cell_formula_units_Z 2
_cell_length_a 8.9774(9)
_cell_length_b 9.571(2)
_cell_length_c 15.452(3)
_cell_measurement_reflns_used 5851
_cell_measurement_temperature 173.2
_cell_measurement_theta_max 27.5
_cell_measurement_theta_min 3.4
_cell_volume 1208.4(4)
_computing_cell_refinement CRYSTALCLEAR
_computing_data_collection CRYSTALCLEAR
_computing_data_reduction 'teXsan Ver. 1.11'
_computing_publication_material 'teXsan Ver. 1.11'
_computing_structure_refinement SHELXL97
_computing_structure_solution SIR92
_diffrn_detector_area_resol_mean 14.63
_diffrn_measurement_device_type 'Rigaku/MSC Mercury CCD'
_diffrn_measurement_method \w
_diffrn_radiation_type 'Mo K\a'
_diffrn_radiation_wavelength 0.7107
_diffrn_reflns_av_R_equivalents 0.000
_diffrn_reflns_limit_h_max 11
_diffrn_reflns_limit_h_min -12
_diffrn_reflns_limit_k_max 11
_diffrn_reflns_limit_k_min -12
_diffrn_reflns_limit_l_max 19
_diffrn_reflns_limit_l_min -19
_diffrn_reflns_number 15542
_diffrn_reflns_theta_max 27.00
_exptl_absorpt_coefficient_mu 1.510
_exptl_absorpt_correction_T_max 0.886
_exptl_absorpt_correction_T_min 0.780
_exptl_absorpt_correction_type multi-scan
_exptl_absorpt_process_details '(Jacobson, 1998)'
_exptl_crystal_colour Red
_exptl_crystal_density_diffrn 1.586
_exptl_crystal_description Prism
_exptl_crystal_size_max 0.150
_exptl_crystal_size_mid 0.150
_exptl_crystal_size_min 0.080
_refine_diff_density_max 1.16
_refine_diff_density_min -0.59
_refine_ls_extinction_coef 0.0000
_refine_ls_extinction_expression Fc^*^=kFc[1+0.001xFc^2^\l^3^/sin(2\q)]^-1/4^
_refine_ls_extinction_method SHELXL
_refine_ls_goodness_of_fit_ref 1.123
_refine_ls_hydrogen_treatment refall
_refine_ls_number_parameters 386
_refine_ls_number_reflns 4624
_refine_ls_R_factor_gt 0.0303
_refine_ls_shift/su_max -0.0010
_refine_ls_structure_factor_coef Fsqd
_refine_ls_weighting_details 'w = 1/[\s^2^(Fo^2^) + (0.0278P)^2^+0.0279P] where P=(Fo^2^+2Fc^2^)/3'
_refine_ls_weighting_scheme calc
_refine_ls_wR_factor_ref 0.0734
_reflns_number_gt 4624
_reflns_number_total 5156
_reflns_threshold_expression >2.0sigma(I)
_cod_data_source_file ja0379621si20030814_092742.cif
_cod_data_source_block complex-Cr
_cod_original_cell_volume 1208.4(3)
_cod_original_sg_symbol_H-M 'P -1 '
_cod_original_formula_sum 'C28 H22 Cr O3 Sn '
_cod_database_code 4114430

loop_
_symmetry_equiv_pos_as_xyz
x,y,z
-x,-y,-z

loop_
_atom_site_label
_atom_site_type_symbol
_atom_site_fract_x
_atom_site_fract_y
_atom_site_fract_z
_atom_site_U_iso_or_equiv
_atom_site_adp_type
_atom_site_occupancy
_atom_site_symmetry_multiplicity
_atom_site_calc_flag
Cr Cr 1.17661(5) 0.30546(5) 0.45879(3) 0.02522(11) Uani 1 1 d
Sn Sn 0.79965(2) 0.22243(2) 0.214626(12) 0.02150(7) Uani 1 1 d
O1 O 0.9139(3) 0.1881(3) 0.58280(15) 0.0379(5) Uani 1 1 d
O2 O 1.3759(3) 0.5730(3) 0.58756(16) 0.0502(7) Uani 1 1 d
O3 O 1.3814(4) 0.1634(4) 0.5442(2) 0.0668(9) Uani 1 1 d
C1 C 0.8854(3) 0.2229(3) 0.34997(19) 0.0242(6) Uani 1 1 d
C2 C 0.9870(4) 0.3799(3) 0.39291(19) 0.0273(6) Uani 1 1 d
C3 C 1.1449(4) 0.4740(3) 0.37745(19) 0.0295(6) Uani 1 1 d
C4 C 1.2661(4) 0.4308(4) 0.3436(2) 0.0320(7) Uani 1 1 d
C5 C 1.2573(4) 0.2826(4) 0.32715(19) 0.0314(7) Uani 1 1 d
C6 C 1.1261(4) 0.1426(4) 0.33977(19) 0.0292(6) Uani 1 1 d
C7 C 0.9720(4) 0.1200(3) 0.36223(18) 0.0267(6) Uani 1 1 d
C8 C 1.0165(4) 0.2325(3) 0.53690(19) 0.0285(6) Uani 1 1 d
C9 C 1.3008(4) 0.4714(4) 0.5372(2) 0.0356(7) Uani 1 1 d
C10 C 1.3009(4) 0.2131(4) 0.5088(2) 0.0422(8) Uani 1 1 d
C11 C 0.9754(3) 0.2237(3) 0.12559(17) 0.0236(6) Uani 1 1 d
C12 C 1.0435(4) 0.1147(4) 0.12393(19) 0.0301(6) Uani 1 1 d
C13 C 1.1640(4) 0.1221(4) 0.0688(2) 0.0363(7) Uani 1 1 d
C14 C 1.2173(4) 0.2366(4) 0.0133(2) 0.0381(8) Uani 1 1 d
C15 C 1.1500(4) 0.3440(4) 0.0123(2) 0.0368(7) Uani 1 1 d
C16 C 1.0304(4) 0.3366(3) 0.06889(19) 0.0285(6) Uani 1 1 d
C17 C 0.7451(3) 0.4190(3) 0.20499(17) 0.0230(6) Uani 1 1 d
C18 C 0.8557(4) 0.5655(3) 0.2359(2) 0.0307(6) Uani 1 1 d
C19 C 0.8110(5) 0.6887(4) 0.2364(2) 0.0396(8) Uani 1 1 d
C20 C 0.6563(5) 0.6674(4) 0.2057(2) 0.0403(8) Uani 1 1 d
C21 C 0.5459(4) 0.5225(4) 0.1736(2) 0.0370(7) Uani 1 1 d
C22 C 0.5893(4) 0.3990(4) 0.1733(2) 0.0297(6) Uani 1 1 d
C23 C 0.5741(3) 0.0247(3) 0.18597(18) 0.0236(6) Uani 1 1 d
C24 C 0.5338(4) -0.0548(3) 0.1040(2) 0.0278(6) Uani 1 1 d
C25 C 0.3853(4) -0.1811(4) 0.0850(2) 0.0371(7) Uani 1 1 d
C26 C 0.2778(4) -0.2285(4) 0.1481(3) 0.0441(9) Uani 1 1 d
C27 C 0.3152(4) -0.1523(4) 0.2299(3) 0.0442(8) Uani 1 1 d
C28 C 0.4629(4) -0.0258(4) 0.2495(2) 0.0336(7) Uani 1 1 d
H1 H 1.179(4) 0.579(4) 0.401(2) 0.033(9) Uiso 1 1 d
H2 H 0.932(4) 0.427(4) 0.426(2) 0.029(8) Uiso 1 1 d
H3 H 0.793(4) 0.185(4) 0.376(2) 0.025(8) Uiso 1 1 d
H4 H 0.909(4) 0.023(4) 0.3741(19) 0.023(8) Uiso 1 1 d
H5 H 1.152(4) 0.056(4) 0.344(2) 0.040(9) Uiso 1 1 d
H6 H 1.347(4) 0.276(4) 0.313(2) 0.026(8) Uiso 1 1 d
H7 H 1.370(5) 0.516(5) 0.336(3) 0.064(12) Uiso 1 1 d
H8 H 1.006(4) 0.036(4) 0.161(2) 0.028(8) Uiso 1 1 d
H9 H 1.199(4) 0.044(4) 0.065(2) 0.042(10) Uiso 1 1 d
H10 H 1.282(5) 0.238(4) -0.021(2) 0.046(11) Uiso 1 1 d
H11 H 1.188(4) 0.422(4) -0.026(2) 0.032(9) Uiso 1 1 d
H12 H 0.980(4) 0.409(4) 0.068(2) 0.035(9) Uiso 1 1 d
H13 H 0.961(4) 0.584(4) 0.258(2) 0.035(9) Uiso 1 1 d
H14 H 0.884(5) 0.780(5) 0.253(3) 0.052(11) Uiso 1 1 d
H15 H 0.631(4) 0.750(4) 0.206(2) 0.034(9) Uiso 1 1 d
H16 H 0.441(4) 0.506(4) 0.151(2) 0.037(9) Uiso 1 1 d
H17 H 0.518(4) 0.310(4) 0.153(2) 0.037(10) Uiso 1 1 d
H18 H 0.603(4) -0.026(4) 0.060(2) 0.040(10) Uiso 1 1 d
H19 H 0.357(5) -0.246(4) 0.028(2) 0.049(10) Uiso 1 1 d
H20 H 0.183(5) -0.307(5) 0.134(2) 0.051(11) Uiso 1 1 d
H21 H 0.244(5) -0.181(5) 0.276(3) 0.061(12) Uiso 1 1 d
H22 H 0.489(5) 0.028(4) 0.311(3) 0.056(11) Uiso 1 1 d

loop_
_atom_site_aniso_label
_atom_site_aniso_U_11
_atom_site_aniso_U_22
_atom_site_aniso_U_33
_atom_site_aniso_U_23
_atom_site_aniso_U_13
_atom_site_aniso_U_12
Cr 0.0224(2) 0.0312(3) 0.0231(2) 0.00499(19) 0.00164(18) 0.0116(2)
Sn 0.01984(10) 0.01983(11) 0.02357(11) 0.00207(7) 0.00133(7) 0.00683(8)
O1 0.0398(13) 0.0395(13) 0.0360(12) 0.0104(10) 0.0162(10) 0.0156(11)
O2 0.0306(12) 0.0646(17) 0.0401(14) -0.0153(13) -0.0050(11) 0.0076(12)
O3 0.0551(17) 0.096(2) 0.072(2) 0.0346(18) 0.0033(15) 0.0497(18)
C1 0.0178(13) 0.0232(14) 0.0309(15) 0.0015(11) 0.0057(11) 0.0073(12)
C2 0.0302(15) 0.0315(16) 0.0250(14) -0.0007(12) -0.0006(12) 0.0183(14)
C3 0.0348(16) 0.0245(15) 0.0270(15) 0.0017(12) -0.0053(12) 0.0107(13)
C4 0.0284(16) 0.0335(17) 0.0285(15) 0.0095(13) 0.0030(12) 0.0056(14)
C5 0.0281(16) 0.0419(18) 0.0270(15) 0.0053(13) 0.0059(12) 0.0164(14)
C6 0.0349(16) 0.0301(16) 0.0288(15) 0.0022(12) 0.0021(13) 0.0198(14)
C7 0.0305(15) 0.0223(15) 0.0252(14) 0.0044(11) 0.0006(12) 0.0083(13)
C8 0.0327(16) 0.0300(16) 0.0248(14) 0.0015(12) -0.0013(13) 0.0155(13)
C9 0.0226(15) 0.051(2) 0.0318(16) 0.0066(15) 0.0040(13) 0.0133(15)
C10 0.0360(18) 0.055(2) 0.0383(18) 0.0111(16) 0.0043(15) 0.0196(17)
C11 0.0195(13) 0.0256(14) 0.0228(13) -0.0009(11) 0.0008(11) 0.0070(11)
C12 0.0407(17) 0.0279(16) 0.0247(14) 0.0043(12) 0.0034(13) 0.0167(14)
C13 0.0422(19) 0.0418(19) 0.0351(17) 0.0024(14) 0.0081(14) 0.0275(17)
C14 0.0339(17) 0.050(2) 0.0331(17) 0.0033(15) 0.0131(14) 0.0188(16)
C15 0.0392(18) 0.0358(18) 0.0353(17) 0.0108(14) 0.0129(14) 0.0132(15)
C16 0.0275(15) 0.0274(15) 0.0320(16) 0.0061(12) 0.0057(12) 0.0118(13)
C17 0.0251(14) 0.0224(14) 0.0216(13) 0.0046(11) 0.0043(11) 0.0092(12)
C18 0.0325(16) 0.0241(15) 0.0314(16) 0.0061(12) -0.0030(13) 0.0074(13)
C19 0.059(2) 0.0212(16) 0.0340(17) 0.0012(13) -0.0024(16) 0.0124(16)
C20 0.061(2) 0.0349(18) 0.0383(18) 0.0080(15) 0.0044(16) 0.0325(18)
C21 0.0354(18) 0.048(2) 0.0384(18) 0.0109(15) 0.0037(14) 0.0269(16)
C22 0.0280(15) 0.0279(16) 0.0324(16) 0.0055(13) 0.0039(13) 0.0099(14)
C23 0.0220(13) 0.0156(12) 0.0302(14) 0.0009(11) -0.0008(11) 0.0051(11)
C24 0.0290(15) 0.0259(15) 0.0277(15) 0.0043(12) -0.0006(12) 0.0102(13)
C25 0.0379(18) 0.0303(17) 0.0347(17) -0.0066(14) -0.0061(14) 0.0076(14)
C26 0.0297(18) 0.0307(18) 0.055(2) -0.0047(16) 0.0024(16) -0.0033(15)
C27 0.0340(18) 0.0376(19) 0.049(2) 0.0049(16) 0.0186(16) 0.0014(15)
C28 0.0310(16) 0.0304(16) 0.0341(17) -0.0009(13) 0.0102(13) 0.0070(14)

loop_
_atom_type_symbol
_atom_type_description
_atom_type_scat_dispersion_real
_atom_type_scat_dispersion_imag
_atom_type_scat_source
C C 0.003 0.002
;International Tables for Crystallography
(1992, Vol. C, Tables 4.2.6.8 and 6.1.1.4)
;
H H 0.000 0.000
;International Tables for Crystallography
(1992, Vol. C, Table 6.1.1.4)
;
O O 0.011 0.006
;International Tables for Crystallography
(1992, Vol. C, Tables 4.2.6.8 and 6.1.1.4)
;
Cr Cr 0.321 0.624
;International Tables for Crystallography
(1992, Vol. C, Tables 4.2.6.8 and 6.1.1.4)
;
Sn Sn -0.654 1.425
;International Tables for Crystallography
(1992, Vol. C, Tables 4.2.6.8 and 6.1.1.4)
;

loop_
_geom_angle_atom_site_label_1
_geom_angle_atom_site_label_2
_geom_angle_atom_site_label_3
_geom_angle
C9 Cr C10 84.01(16)
C9 Cr C8 91.30(13)
C10 Cr C8 92.41(14)
C9 Cr C5 120.23(13)
C10 Cr C5 93.64(14)
C8 Cr C5 148.34(13)
C9 Cr C3 86.46(13)
C10 Cr C3 152.53(14)
C8 Cr C3 113.55(12)
C5 Cr C3 69.26(12)
C9 Cr C4 93.75(13)
C10 Cr C4 117.80(14)
C8 Cr C4 149.72(12)
C5 Cr C4 36.67(12)
C3 Cr C4 37.30(12)
C9 Cr C6 156.05(13)
C10 Cr C6 89.19(14)
C8 Cr C6 111.96(13)
C5 Cr C6 37.20(12)
C3 Cr C6 89.17(11)
C4 Cr C6 69.24(12)
C9 Cr C2 104.12(13)
C10 Cr C2 170.43(14)
C8 Cr C2 82.50(12)
C5 Cr C2 86.64(11)
C3 Cr C2 35.39(11)
C4 Cr C2 67.31(11)
C6 Cr C2 85.25(10)
C9 Cr C7 166.15(12)
C10 Cr C7 108.18(14)
C8 Cr C7 81.87(12)
C5 Cr C7 66.72(11)
C3 Cr C7 85.28(11)
C4 Cr C7 86.38(11)
C6 Cr C7 34.85(11)
C2 Cr C7 63.18(10)
C11 Sn C17 110.10(10)
C11 Sn C23 111.44(11)
C17 Sn C23 106.75(10)
C11 Sn C1 112.06(10)
C17 Sn C1 108.64(10)
C23 Sn C1 107.65(11)
C2 C1 C7 109.8(2)
C2 C1 Sn 113.34(19)
C7 C1 Sn 114.65(19)
C2 C1 H3 108(2)
C7 C1 H3 107.5(19)
Sn C1 H3 103(2)
C3 C2 C1 127.3(3)
C3 C2 Cr 68.06(16)
C1 C2 Cr 93.75(17)
C3 C2 H2 115(2)
C1 C2 H2 116(2)
Cr C2 H2 121.0(19)
C2 C3 C4 128.0(3)
C2 C3 Cr 76.55(17)
C4 C3 Cr 71.42(17)
C2 C3 H1 114(2)
C4 C3 H1 117(2)
Cr C3 H1 119.7(19)
C5 C4 C3 127.1(3)
C5 C4 Cr 71.56(18)
C3 C4 Cr 71.27(17)
C5 C4 H7 118(2)
C3 C4 H7 115(2)
Cr C4 H7 130(2)
C4 C5 C6 127.9(3)
C4 C5 Cr 71.77(18)
C6 C5 Cr 71.99(17)
C4 C5 H6 115(2)
C6 C5 H6 116(2)
Cr C5 H6 129(2)
C7 C6 C5 128.1(3)
C7 C6 Cr 77.38(18)
C5 C6 Cr 70.80(18)
C7 C6 H5 115(2)
C5 C6 H5 116(2)
Cr C6 H5 118(2)
C6 C7 C1 127.4(3)
C6 C7 Cr 67.76(17)
C1 C7 Cr 92.57(18)
C6 C7 H4 114.8(19)
C1 C7 H4 116.3(19)
Cr C7 H4 124.9(19)
O1 C8 Cr 177.5(2)
O2 C9 Cr 178.4(3)
O3 C10 Cr 175.5(4)
C16 C11 C12 117.7(3)
C16 C11 Sn 120.5(2)
C12 C11 Sn 121.8(2)
C13 C12 C11 121.0(3)
C13 C12 H8 120.3(19)
C11 C12 H8 118.7(19)
C14 C13 C12 120.1(3)
C14 C13 H9 120(2)
C12 C13 H9 119(2)
C13 C14 C15 120.2(3)
C13 C14 H10 121(3)
C15 C14 H10 119(3)
C14 C15 C16 119.2(3)
C14 C15 H11 119(2)
C16 C15 H11 122(2)
C11 C16 C15 121.8(3)
C11 C16 H12 118(2)
C15 C16 H12 121(2)
C18 C17 C22 118.4(3)
C18 C17 Sn 121.9(2)
C22 C17 Sn 119.4(2)
C17 C18 C19 120.5(3)
C17 C18 H13 121(2)
C19 C18 H13 118(2)
C20 C19 C18 120.5(3)
C20 C19 H14 120(3)
C18 C19 H14 119(3)
C19 C20 C21 119.5(3)
C19 C20 H15 118(2)
C21 C20 H15 122(2)
C20 C21 C22 120.3(3)
C20 C21 H16 121(2)
C22 C21 H16 119(2)
C21 C22 C17 120.7(3)
C21 C22 H17 118(2)
C17 C22 H17 121(2)
C24 C23 C28 118.3(3)
C24 C23 Sn 121.0(2)
C28 C23 Sn 120.7(2)
C23 C24 C25 120.9(3)
C23 C24 H18 122(2)
C25 C24 H18 117(2)
C26 C25 C24 119.9(3)
C26 C25 H19 118(2)
C24 C25 H19 122(2)
C27 C26 C25 120.3(3)
C27 C26 H20 121(3)
C25 C26 H20 118(3)
C26 C27 C28 120.1(3)
C26 C27 H21 123(2)
C28 C27 H21 116(2)
C27 C28 C23 120.4(3)
C27 C28 H22 119(2)
C23 C28 H22 121(2)

loop_
_geom_bond_atom_site_label_1
_geom_bond_atom_site_label_2
_geom_bond_distance
Cr C9 1.849(4)
Cr C10 1.856(3)
Cr C8 1.862(3)
Cr C5 2.212(3)
Cr C3 2.213(3)
Cr C4 2.215(3)
Cr C6 2.228(3)
Cr C2 2.320(3)
Cr C7 2.349(3)
Sn C11 2.133(3)
Sn C17 2.140(3)
Sn C23 2.144(3)
Sn C1 2.198(3)
O1 C8 1.146(4)
O2 C9 1.150(4)
O3 C10 1.154(4)
C1 C2 1.494(4)
C1 C7 1.496(4)
C1 H3 0.88(3)
C2 C3 1.382(4)
C2 H2 0.93(3)
C3 C4 1.416(4)
C3 H1 0.97(3)
C4 C5 1.393(4)
C4 H7 0.97(4)
C5 C6 1.416(4)
C5 H6 0.87(3)
C6 C7 1.375(4)
C6 H5 0.96(3)
C7 H4 0.91(3)
C11 C16 1.387(4)
C11 C12 1.404(4)
C12 C13 1.386(4)
C12 H8 0.93(3)
C13 C14 1.383(5)
C13 H9 0.91(4)
C14 C15 1.387(5)
C14 H10 0.80(4)
C15 C16 1.395(4)
C15 H11 0.95(3)
C16 H12 0.97(3)
C17 C18 1.387(4)
C17 C22 1.396(4)
C18 C19 1.390(4)
C18 H13 0.93(3)
C19 C20 1.378(5)
C19 H14 0.87(4)
C20 C21 1.379(5)
C20 H15 0.91(3)
C21 C22 1.386(4)
C21 H16 0.94(3)
C22 H17 0.86(4)
C23 C24 1.383(4)
C23 C28 1.397(4)
C24 C25 1.394(4)
C24 H18 0.92(4)
C25 C26 1.370(5)
C25 H19 1.00(4)
C26 C27 1.370(5)
C26 H20 0.88(4)
C27 C28 1.391(5)
C27 H21 0.96(4)
C28 H22 1.02(4)
